data_4329677
loop_
_publ_author_name
'Chihiro Kachi-Terajima'
'Megumi Ishii'
'Toshiaki Saito'
'Chikahide Kanadani'
'Takunori Harada'
'Reiko Kuroda'

_publ_contact_author_address
;Department of Chemistry, Faculty of Science,
Toho University
Miyama, Funabashi, Chiba 274-8510, Japan
;
_publ_contact_author_email chihiro.kachi@chem.sci.toho-u.ac.jp
_publ_contact_author_name 'Chihiro Kachi-Terajima'
_publ_section_title
;
 Homochiral 1D Helical Chain Based on an Achiral Cu(II) Complex
;
_journal_name_full 'Inorganic Chemistry'
_journal_page_first 7502
_journal_page_last 7507
_journal_paper_doi 10.1021/ic202708e
_journal_volume 51
_journal_year 2012
_chemical_formula_sum 'C18 H34 Cu3 N6 O11'
_chemical_formula_weight 701.13
_chemical_name_systematic
; 
 ? 
;
_space_group_IT_number 145
_symmetry_cell_setting trigonal
_symmetry_space_group_name_Hall 'P 32'
_symmetry_space_group_name_H-M 'P 32'
_atom_sites_solution_hydrogens geom
_atom_sites_solution_primary direct
_atom_sites_solution_secondary difmap
_audit_creation_method SHELXL-97
_cell_angle_alpha 90.00
_cell_angle_beta 90.00
_cell_angle_gamma 120.00
_cell_formula_units_Z 3
_cell_length_a 12.7814(6)
_cell_length_b 12.7814(6)
_cell_length_c 13.5912(12)
_cell_measurement_temperature 100(2)
_cell_volume 1922.8(2)
_computing_cell_refinement 'Bruker SMART'
_computing_data_collection 'Bruker SMART'
_computing_data_reduction 'Bruker SAINT'
_computing_molecular_graphics 'Bruker SHELXTL'
_computing_publication_material 'Bruker SHELXTL'
_computing_structure_refinement 'SHELXL-97 (Sheldrick, 1997)'
_computing_structure_solution 'SHELXS-97 (Sheldrick, 1990)'
_diffrn_ambient_temperature 100(2)
_diffrn_detector_area_resol_mean 8.366
_diffrn_measured_fraction_theta_full 1.000
_diffrn_measured_fraction_theta_max 1.000
_diffrn_measurement_device_type 'CCD area detector'
_diffrn_measurement_method 'phi and omega scans'
_diffrn_radiation_monochromator graphite
_diffrn_radiation_source 'fine-focus sealed tube'
_diffrn_radiation_type MoK\a
_diffrn_radiation_wavelength 0.71073
_diffrn_reflns_av_R_equivalents 0.0180
_diffrn_reflns_av_sigmaI/netI 0.0343
_diffrn_reflns_limit_h_max 17
_diffrn_reflns_limit_h_min -16
_diffrn_reflns_limit_k_max 12
_diffrn_reflns_limit_k_min -17
_diffrn_reflns_limit_l_max 13
_diffrn_reflns_limit_l_min -18
_diffrn_reflns_number 14316
_diffrn_reflns_theta_full 28.34
_diffrn_reflns_theta_max 28.34
_diffrn_reflns_theta_min 1.84
_exptl_absorpt_coefficient_mu 2.534
_exptl_absorpt_correction_T_max 0.4158
_exptl_absorpt_correction_T_min 0.4018
_exptl_absorpt_correction_type empirical
_exptl_absorpt_process_details 'SADABS; Sheldrick 1996'
_exptl_crystal_colour deep-blue
_exptl_crystal_density_diffrn 1.816
_exptl_crystal_description triangular-prism
_exptl_crystal_F_000 1077
_exptl_crystal_size_max 0.44
_exptl_crystal_size_mid 0.44
_exptl_crystal_size_min 0.42
_refine_diff_density_max 0.526
_refine_diff_density_min -0.613
_refine_diff_density_rms 0.082
_refine_ls_abs_structure_details 'Flack H D (1983), Acta Cryst. A39, 876-881'
_refine_ls_abs_structure_Flack 0.014(8)
_refine_ls_extinction_method none
_refine_ls_goodness_of_fit_ref 1.061
_refine_ls_hydrogen_treatment mixed
_refine_ls_matrix_type full
_refine_ls_number_parameters 387
_refine_ls_number_reflns 5848
_refine_ls_number_restraints 1
_refine_ls_restrained_S_all 1.061
_refine_ls_R_factor_all 0.0252
_refine_ls_R_factor_gt 0.0241
_refine_ls_shift/su_max 0.001
_refine_ls_shift/su_mean 0.000
_refine_ls_structure_factor_coef Fsqd
_refine_ls_weighting_details 'calc w=1/[\s^2^(Fo^2^)+(0.0390P)^2^+0.0000P] where P=(Fo^2^+2Fc^2^)/3'
_refine_ls_weighting_scheme calc
_refine_ls_wR_factor_gt 0.0640
_refine_ls_wR_factor_ref 0.0643
_reflns_number_gt 5644
_reflns_number_total 5848
_reflns_threshold_expression >2sigma(I)
_cod_data_source_file ic202708e_si_002.cif
_cod_data_source_block Complex1
_cod_database_code 4329677

loop_
_symmetry_equiv_pos_as_xyz
'x, y, z'
'-y, x-y, z+2/3'
'-x+y, -x, z+1/3'

loop_
_atom_site_label
_atom_site_type_symbol
_atom_site_fract_x
_atom_site_fract_y
_atom_site_fract_z
_atom_site_U_iso_or_equiv
_atom_site_adp_type
_atom_site_occupancy
_atom_site_symmetry_multiplicity
_atom_site_calc_flag
_atom_site_refinement_flags
_atom_site_disorder_assembly
_atom_site_disorder_group
C1 C 0.0112(2) 0.0236(2) 0.47050(19) 0.0166(5) Uani 1 1 d . . .
C2 C 0.0907(2) -0.0361(2) 0.46959(17) 0.0151(5) Uani 1 1 d . . .
C3 C 0.2457(3) -0.0467(3) 0.37372(19) 0.0232(6) Uani 1 1 d . . .
H3A H 0.2054 -0.1348 0.3858 0.028 Uiso 1 1 calc R . .
H3B H 0.3197 -0.0061 0.4145 0.028 Uiso 1 1 calc R . .
C4 C 0.2769(3) -0.0191(3) 0.26484(19) 0.0217(5) Uani 1 1 d . . .
H4A H 0.3525 -0.0198 0.2503 0.026 Uiso 1 1 calc R . .
H4B H 0.2116 -0.0824 0.2243 0.026 Uiso 1 1 calc R . .
C5 C 0.4035(3) 0.1991(3) 0.2861(2) 0.0286(6) Uani 1 1 d . . .
H5A H 0.3953 0.1910 0.3578 0.043 Uiso 1 1 calc R . .
H5B H 0.4144 0.2777 0.2663 0.043 Uiso 1 1 calc R . .
H5C H 0.4737 0.1932 0.2652 0.043 Uiso 1 1 calc R . .
C6 C 0.3042(3) 0.1176(3) 0.1302(2) 0.0277(6) Uani 1 1 d . . .
H6A H 0.3710 0.1071 0.1069 0.042 Uiso 1 1 calc R . .
H6B H 0.3205 0.1990 0.1137 0.042 Uiso 1 1 calc R . .
H6C H 0.2289 0.0577 0.0986 0.042 Uiso 1 1 calc R . .
C7 C 0.2901(2) 0.6618(2) 0.12693(18) 0.0151(5) Uani 1 1 d . . .
C8 C 0.3614(2) 0.7959(2) 0.09561(17) 0.0134(4) Uani 1 1 d . . .
C9 C 0.5459(2) 0.9841(2) 0.13580(17) 0.0157(5) Uani 1 1 d . . .
H9A H 0.5286 1.0426 0.1693 0.019 Uiso 1 1 calc R . .
H9B H 0.5542 1.0013 0.0643 0.019 Uiso 1 1 calc R . .
C10 C 0.6604(2) 0.9917(2) 0.17687(18) 0.0162(5) Uani 1 1 d . . .
H10A H 0.6886 0.9500 0.1319 0.019 Uiso 1 1 calc R . .
H10B H 0.7248 1.0774 0.1817 0.019 Uiso 1 1 calc R . .
C11 C 0.7379(2) 0.9154(3) 0.3048(2) 0.0258(6) Uani 1 1 d . . .
H11A H 0.8124 0.9938 0.3097 0.039 Uiso 1 1 calc R . .
H11B H 0.7480 0.8660 0.2547 0.039 Uiso 1 1 calc R . .
H11C H 0.7206 0.8741 0.3685 0.039 Uiso 1 1 calc R . .
C12 C 0.6280(3) 1.0152(2) 0.3510(2) 0.0243(6) Uani 1 1 d . . .
H12A H 0.6165 0.9789 0.4165 0.036 Uiso 1 1 calc R . .
H12B H 0.5594 1.0264 0.3352 0.036 Uiso 1 1 calc R . .
H12C H 0.7027 1.0937 0.3502 0.036 Uiso 1 1 calc R . .
C13 C 0.7079(2) 0.3363(2) 0.18090(18) 0.0179(5) Uani 1 1 d . . .
C14 C 0.7418(2) 0.4662(2) 0.20970(17) 0.0170(5) Uani 1 1 d . . .
C15 C 0.7084(3) 0.6305(3) 0.1623(2) 0.0291(6) Uani 1 1 d . . .
H15A H 0.7912 0.6937 0.1806 0.035 Uiso 1 1 calc R A 1
H15B H 0.6517 0.6253 0.2142 0.035 Uiso 1 1 calc R A 1
C16A C 0.6723(6) 0.6584(6) 0.0613(5) 0.0283(15) Uani 0.472(6) 1 d P B 1
H16A H 0.6570 0.7268 0.0669 0.034 Uiso 0.472(6) 1 calc PR B 1
H16B H 0.7376 0.6798 0.0127 0.034 Uiso 0.472(6) 1 calc PR B 1
C17A C 0.4591(7) 0.5164(8) 0.0863(7) 0.043(2) Uani 0.472(6) 1 d P B 1
H17A H 0.4420 0.5830 0.0834 0.064 Uiso 0.472(6) 1 calc PR B 1
H17B H 0.4764 0.5049 0.1544 0.064 Uiso 0.472(6) 1 calc PR B 1
H17C H 0.3887 0.4421 0.0625 0.064 Uiso 0.472(6) 1 calc PR B 1
C18A C 0.5399(9) 0.5610(8) -0.0769(6) 0.041(2) Uani 0.472(6) 1 d P B 1
H18A H 0.5067 0.6152 -0.0827 0.061 Uiso 0.472(6) 1 calc PR B 1
H18B H 0.4841 0.4830 -0.1071 0.061 Uiso 0.472(6) 1 calc PR B 1
H18C H 0.6181 0.5968 -0.1106 0.061 Uiso 0.472(6) 1 calc PR B 1
C16B C 0.5789(6) 0.6074(6) 0.1277(4) 0.0300(14) Uani 0.528(6) 1 d P B 2
H16C H 0.5158 0.5563 0.1759 0.036 Uiso 0.528(6) 1 calc PR B 2
H16D H 0.5795 0.6847 0.1203 0.036 Uiso 0.528(6) 1 calc PR B 2
C17B C 0.4177(7) 0.4857(8) 0.0150(6) 0.048(2) Uani 0.528(6) 1 d P B 2
H17D H 0.3963 0.5494 0.0166 0.073 Uiso 0.528(6) 1 calc PR B 2
H17E H 0.3755 0.4279 0.0682 0.073 Uiso 0.528(6) 1 calc PR B 2
H17F H 0.3938 0.4438 -0.0485 0.073 Uiso 0.528(6) 1 calc PR B 2
C18B C 0.6150(11) 0.6248(9) -0.0492(6) 0.060(3) Uani 0.528(6) 1 d P B 2
H18D H 0.5947 0.6892 -0.0468 0.090 Uiso 0.528(6) 1 calc PR B 2
H18E H 0.5883 0.5820 -0.1121 0.090 Uiso 0.528(6) 1 calc PR B 2
H18F H 0.7026 0.6599 -0.0427 0.090 Uiso 0.528(6) 1 calc PR B 2
Cu1 Cu 0.14187(3) 0.09368(3) 0.299939(19) 0.01469(7) Uani 1 1 d . . .
Cu2 Cu 0.47220(2) 0.77766(3) 0.263770(19) 0.01292(7) Uani 1 1 d . . .
Cu3 Cu 0.60589(3) 0.41435(3) 0.04303(2) 0.01774(7) Uani 1 1 d . . .
H1W H 0.235(5) 0.360(5) 0.251(4) 0.058(14) Uiso 1 1 d . . .
H2W H 0.275(6) 0.462(6) 0.260(5) 0.11(2) Uiso 1 1 d . . .
N1 N 0.1646(2) -0.0008(2) 0.39727(15) 0.0174(4) Uani 1 1 d . . .
N2 N 0.2924(2) 0.1007(2) 0.23886(15) 0.0179(4) Uani 1 1 d . . .
N3 N 0.4502(2) 0.86059(19) 0.15479(15) 0.0143(4) Uani 1 1 d . . .
N4 N 0.63630(19) 0.93413(19) 0.27680(15) 0.0159(4) Uani 1 1 d . . .
N5 N 0.7020(2) 0.5147(2) 0.14886(16) 0.0195(4) Uani 1 1 d . B .
N6 N 0.5563(3) 0.5428(2) 0.02882(18) 0.0309(6) Uani 1 1 d . B .
O1 O 0.02810(17) 0.09622(17) 0.39986(13) 0.0185(4) Uani 1 1 d . . .
O2 O -0.06299(18) -0.00454(17) 0.53786(14) 0.0214(4) Uani 1 1 d . . .
O3 O 0.07565(18) -0.11220(17) 0.53685(13) 0.0186(4) Uani 1 1 d . . .
O4 O 0.32378(17) 0.63557(16) 0.20696(12) 0.0181(4) Uani 1 1 d . . .
O5 O 0.20902(16) 0.59077(16) 0.07111(13) 0.0174(4) Uani 1 1 d . . .
O6 O 0.33024(16) 0.82886(16) 0.01798(13) 0.0157(3) Uani 1 1 d . . .
O7 O 0.64825(18) 0.29625(17) 0.10181(14) 0.0221(4) Uani 1 1 d . B .
O8 O 0.73782(19) 0.28015(17) 0.23767(14) 0.0239(4) Uani 1 1 d . . .
O9 O 0.80420(18) 0.51266(17) 0.28784(13) 0.0206(4) Uani 1 1 d . . .
O10 O 0.2943(3) 0.4080(2) 0.2704(2) 0.0571(9) Uani 1 1 d . . .
O11 O 0.7258(4) 0.9926(4) 0.5925(4) 0.0997(14) Uani 1 1 d . . .

loop_
_atom_site_aniso_label
_atom_site_aniso_U_11
_atom_site_aniso_U_22
_atom_site_aniso_U_33
_atom_site_aniso_U_23
_atom_site_aniso_U_13
_atom_site_aniso_U_12
C1 0.0168(12) 0.0151(12) 0.0184(12) -0.0013(9) -0.0015(9) 0.0083(10)
C2 0.0161(11) 0.0170(12) 0.0140(11) 0.0001(8) -0.0018(9) 0.0096(10)
C3 0.0241(14) 0.0356(16) 0.0195(13) 0.0074(11) 0.0084(10) 0.0221(13)
C4 0.0262(14) 0.0267(14) 0.0180(12) 0.0033(10) 0.0067(10) 0.0175(12)
C5 0.0167(13) 0.0283(15) 0.0304(15) -0.0078(12) -0.0022(10) 0.0036(12)
C6 0.0371(17) 0.0336(16) 0.0144(12) 0.0067(11) 0.0086(11) 0.0191(14)
C7 0.0152(11) 0.0143(11) 0.0155(11) 0.0002(9) 0.0041(9) 0.0072(10)
C8 0.0153(11) 0.0153(11) 0.0122(10) 0.0004(8) 0.0030(8) 0.0096(10)
C9 0.0143(11) 0.0134(11) 0.0151(11) 0.0006(8) -0.0005(9) 0.0036(9)
C10 0.0165(11) 0.0155(11) 0.0142(11) 0.0016(8) 0.0026(9) 0.0062(10)
C11 0.0196(13) 0.0277(15) 0.0299(15) 0.0043(11) -0.0040(11) 0.0117(12)
C12 0.0310(15) 0.0193(13) 0.0185(13) -0.0030(10) -0.0015(11) 0.0095(12)
C13 0.0213(13) 0.0174(12) 0.0152(12) -0.0002(9) 0.0030(9) 0.0098(10)
C14 0.0214(12) 0.0157(12) 0.0123(11) 0.0014(8) 0.0026(9) 0.0080(10)
C15 0.0398(17) 0.0172(13) 0.0333(15) -0.0035(11) -0.0099(13) 0.0166(13)
C16A 0.037(4) 0.023(3) 0.028(3) 0.002(2) -0.009(3) 0.017(3)
C17A 0.032(4) 0.049(5) 0.057(5) -0.026(4) -0.012(3) 0.028(4)
C18A 0.064(6) 0.036(4) 0.034(4) -0.005(3) -0.025(4) 0.035(4)
C16B 0.038(3) 0.034(3) 0.028(3) -0.004(2) -0.002(2) 0.026(3)
C17B 0.055(5) 0.071(5) 0.048(4) -0.015(4) -0.017(4) 0.054(4)
C18B 0.120(9) 0.071(6) 0.028(4) 0.027(4) 0.025(5) 0.077(7)
Cu1 0.01665(15) 0.01680(15) 0.01137(15) 0.00234(11) -0.00001(10) 0.00893(12)
Cu2 0.01436(14) 0.01260(14) 0.01076(14) 0.00123(10) -0.00044(10) 0.00596(12)
Cu3 0.02285(17) 0.01941(16) 0.01211(13) -0.00118(11) -0.00149(12) 0.01142(14)
N1 0.0199(11) 0.0236(11) 0.0128(10) 0.0027(8) 0.0027(8) 0.0138(9)
N2 0.0192(11) 0.0188(11) 0.0122(10) 0.0013(8) 0.0039(8) 0.0068(9)
N3 0.0169(10) 0.0130(9) 0.0114(9) 0.0012(7) -0.0008(7) 0.0062(8)
N4 0.0155(10) 0.0179(10) 0.0131(9) 0.0015(8) -0.0018(7) 0.0075(9)
N5 0.0272(12) 0.0175(11) 0.0154(10) -0.0014(8) -0.0025(9) 0.0123(10)
N6 0.0498(17) 0.0308(14) 0.0198(12) -0.0011(10) -0.0097(11) 0.0260(13)
O1 0.0210(9) 0.0211(9) 0.0173(8) 0.0053(7) 0.0020(7) 0.0135(8)
O2 0.0241(10) 0.0244(10) 0.0200(9) 0.0051(7) 0.0088(7) 0.0154(8)
O3 0.0260(10) 0.0245(10) 0.0131(8) 0.0062(7) 0.0059(7) 0.0185(9)
O4 0.0209(9) 0.0147(9) 0.0150(9) 0.0011(6) -0.0031(7) 0.0061(7)
O5 0.0178(9) 0.0145(8) 0.0164(8) -0.0022(6) -0.0051(7) 0.0055(7)
O6 0.0175(9) 0.0152(8) 0.0132(8) 0.0001(6) -0.0018(6) 0.0072(7)
O7 0.0287(10) 0.0205(9) 0.0183(9) -0.0057(7) -0.0077(7) 0.0132(8)
O8 0.0335(11) 0.0194(10) 0.0220(10) -0.0002(7) -0.0063(8) 0.0157(9)
O9 0.0270(10) 0.0173(9) 0.0158(9) -0.0014(7) -0.0044(7) 0.0098(8)
O10 0.062(2) 0.0185(13) 0.075(2) -0.0033(12) -0.0448(17) 0.0080(13)
O11 0.092(3) 0.090(3) 0.123(4) -0.003(3) 0.002(3) 0.050(3)

loop_
_atom_type_symbol
_atom_type_description
_atom_type_scat_dispersion_real
_atom_type_scat_dispersion_imag
_atom_type_scat_source
C C 0.0033 0.0016 'International Tables Vol C Tables 4.2.6.8 and 6.1.1.4'
H H 0.0000 0.0000 'International Tables Vol C Tables 4.2.6.8 and 6.1.1.4'
N N 0.0061 0.0033 'International Tables Vol C Tables 4.2.6.8 and 6.1.1.4'
O O 0.0106 0.0060 'International Tables Vol C Tables 4.2.6.8 and 6.1.1.4'
Cu Cu 0.3201 1.2651 'International Tables Vol C Tables 4.2.6.8 and 6.1.1.4'

loop_
_geom_angle_atom_site_label_1
_geom_angle_atom_site_label_2
_geom_angle_atom_site_label_3
_geom_angle
_geom_angle_site_symmetry_1
_geom_angle_site_symmetry_3
O2 C1 O1 126.6(2) . .
O2 C1 C2 117.4(2) . .
O1 C1 C2 116.0(2) . .
O3 C2 N1 128.5(2) . .
O3 C2 C1 119.0(2) . .
N1 C2 C1 112.6(2) . .
N1 C3 C4 106.0(2) . .
N1 C3 H3A 110.5 . .
C4 C3 H3A 110.5 . .
N1 C3 H3B 110.5 . .
C4 C3 H3B 110.5 . .
H3A C3 H3B 108.7 . .
N2 C4 C3 110.7(2) . .
N2 C4 H4A 109.5 . .
C3 C4 H4A 109.5 . .
N2 C4 H4B 109.5 . .
C3 C4 H4B 109.5 . .
H4A C4 H4B 108.1 . .
N2 C5 H5A 109.5 . .
N2 C5 H5B 109.5 . .
H5A C5 H5B 109.5 . .
N2 C5 H5C 109.5 . .
H5A C5 H5C 109.5 . .
H5B C5 H5C 109.5 . .
N2 C6 H6A 109.5 . .
N2 C6 H6B 109.5 . .
H6A C6 H6B 109.5 . .
N2 C6 H6C 109.5 . .
H6A C6 H6C 109.5 . .
H6B C6 H6C 109.5 . .
O5 C7 O4 126.8(2) . .
O5 C7 C8 117.2(2) . .
O4 C7 C8 115.9(2) . .
O6 C8 N3 128.5(2) . .
O6 C8 C7 119.2(2) . .
N3 C8 C7 112.3(2) . .
N3 C9 C10 105.3(2) . .
N3 C9 H9A 110.7 . .
C10 C9 H9A 110.7 . .
N3 C9 H9B 110.7 . .
C10 C9 H9B 110.7 . .
H9A C9 H9B 108.8 . .
N4 C10 C9 110.20(19) . .
N4 C10 H10A 109.6 . .
C9 C10 H10A 109.6 . .
N4 C10 H10B 109.6 . .
C9 C10 H10B 109.6 . .
H10A C10 H10B 108.1 . .
N4 C11 H11A 109.5 . .
N4 C11 H11B 109.5 . .
H11A C11 H11B 109.5 . .
N4 C11 H11C 109.5 . .
H11A C11 H11C 109.5 . .
H11B C11 H11C 109.5 . .
N4 C12 H12A 109.5 . .
N4 C12 H12B 109.5 . .
H12A C12 H12B 109.5 . .
N4 C12 H12C 109.5 . .
H12A C12 H12C 109.5 . .
H12B C12 H12C 109.5 . .
O8 C13 O7 126.3(2) . .
O8 C13 C14 117.6(2) . .
O7 C13 C14 116.0(2) . .
N5 C14 O9 128.0(2) . .
N5 C14 C13 113.0(2) . .
O9 C14 C13 119.0(2) . .
N5 C15 C16A 104.6(3) . .
N5 C15 C16B 104.4(3) . .
C16A C15 C16B 51.8(3) . .
N5 C15 H15A 110.8 . .
C16A C15 H15A 110.8 . .
C16B C15 H15A 144.1 . .
N5 C15 H15B 110.8 . .
C16A C15 H15B 110.8 . .
C16B C15 H15B 62.7 . .
H15A C15 H15B 108.9 . .
N6 C16A C15 106.7(4) . .
N6 C16A H16A 110.4 . .
C15 C16A H16A 110.4 . .
N6 C16A H16B 110.4 . .
C15 C16A H16B 110.4 . .
H16A C16A H16B 108.6 . .
N6 C17A H17A 109.5 . .
N6 C17A H17B 109.5 . .
N6 C17A H17C 109.5 . .
N6 C18A H18A 109.5 . .
N6 C18A H18B 109.5 . .
N6 C18A H18C 109.5 . .
N6 C16B C15 104.9(4) . .
N6 C16B H16C 110.8 . .
C15 C16B H16C 110.8 . .
N6 C16B H16D 110.8 . .
C15 C16B H16D 110.8 . .
H16C C16B H16D 108.8 . .
N6 C17B H17D 109.5 . .
N6 C17B H17E 109.5 . .
H17D C17B H17E 109.5 . .
N6 C17B H17F 109.5 . .
H17D C17B H17F 109.5 . .
H17E C17B H17F 109.5 . .
N6 C18B H18D 109.5 . .
N6 C18B H18E 109.5 . .
H18D C18B H18E 109.5 . .
N6 C18B H18F 109.5 . .
H18D C18B H18F 109.5 . .
H18E C18B H18F 109.5 . .
N1 Cu1 O3 177.56(9) . 2_554
N1 Cu1 O1 83.20(8) . .
O3 Cu1 O1 94.54(7) 2_554 .
N1 Cu1 N2 82.68(9) . .
O3 Cu1 N2 99.73(8) 2_554 .
O1 Cu1 N2 160.88(8) . .
N1 Cu1 O2 98.71(8) . 2_554
O3 Cu1 O2 80.67(7) 2_554 2_554
O1 Cu1 O2 98.33(8) . 2_554
N2 Cu1 O2 96.49(8) . 2_554
N3 Cu2 O6 166.64(8) . 3_565
N3 Cu2 O4 82.55(8) . .
O6 Cu2 O4 90.81(7) 3_565 .
N3 Cu2 N4 83.64(9) . .
O6 Cu2 N4 100.36(8) 3_565 .
O4 Cu2 N4 162.37(8) . .
N3 Cu2 O5 112.65(8) . 3_565
O6 Cu2 O5 79.48(7) 3_565 3_565
O4 Cu2 O5 96.00(7) . 3_565
N4 Cu2 O5 99.41(8) . 3_565
N5 Cu3 O9 169.07(9) . 2_654
N5 Cu3 O7 83.12(9) . .
O9 Cu3 O7 91.91(8) 2_654 .
N5 Cu3 N6 83.43(10) . .
O9 Cu3 N6 99.19(10) 2_654 .
O7 Cu3 N6 161.95(9) . .
N5 Cu3 O8 110.00(9) . 2_654
O9 Cu3 O8 80.24(7) 2_654 2_654
O7 Cu3 O8 97.60(8) . 2_654
N6 Cu3 O8 98.28(9) . 2_654
C2 N1 C3 125.1(2) . .
C2 N1 Cu1 115.89(18) . .
C3 N1 Cu1 117.76(16) . .
C4 N2 C6 109.7(2) . .
C4 N2 C5 110.3(2) . .
C6 N2 C5 108.7(2) . .
C4 N2 Cu1 102.67(15) . .
C6 N2 Cu1 115.58(18) . .
C5 N2 Cu1 109.81(17) . .
C8 N3 C9 125.0(2) . .
C8 N3 Cu2 116.68(17) . .
C9 N3 Cu2 117.32(16) . .
C11 N4 C12 108.1(2) . .
C11 N4 C10 109.2(2) . .
C12 N4 C10 109.9(2) . .
C11 N4 Cu2 114.50(17) . .
C12 N4 Cu2 110.02(16) . .
C10 N4 Cu2 104.95(14) . .
C14 N5 C15 125.3(2) . .
C14 N5 Cu3 116.06(18) . .
C15 N5 Cu3 117.92(18) . .
C17A N6 C18B 134.1(6) . .
C17A N6 C18A 114.3(6) . .
C18B N6 C18A 39.1(5) . .
C17A N6 C16B 62.0(4) . .
C18B N6 C16B 111.9(5) . .
C18A N6 C16B 140.3(4) . .
C17A N6 C16A 113.3(4) . .
C18B N6 C16A 66.8(6) . .
C18A N6 C16A 105.6(5) . .
C16B N6 C16A 53.1(3) . .
C17A N6 C17B 42.8(4) . .
C18B N6 C17B 108.4(6) . .
C18A N6 C17B 74.9(5) . .
C16B N6 C17B 102.9(4) . .
C16A N6 C17B 143.9(4) . .
C17A N6 Cu3 111.0(4) . .
C18B N6 Cu3 113.8(4) . .
C18A N6 Cu3 110.0(3) . .
C16B N6 Cu3 107.4(2) . .
C16A N6 Cu3 101.9(3) . .
C17B N6 Cu3 111.9(3) . .
C1 O1 Cu1 111.04(16) . .
C1 O2 Cu1 107.53(16) . 3
C2 O3 Cu1 115.44(16) . 3
C7 O4 Cu2 112.35(15) . .
C7 O5 Cu2 107.16(16) . 2_664
C8 O6 Cu2 114.20(16) . 2_664
C13 O7 Cu3 111.58(17) . .
C13 O8 Cu3 106.52(16) . 3_665
C14 O9 Cu3 113.73(17) . 3_665
H1W O10 H2W 91(5) . .

loop_
_geom_bond_atom_site_label_1
_geom_bond_atom_site_label_2
_geom_bond_distance
_geom_bond_site_symmetry_2
C1 O2 1.235(3) .
C1 O1 1.276(3) .
C1 C2 1.546(3) .
C2 O3 1.278(3) .
C2 N1 1.279(3) .
C3 N1 1.460(3) .
C3 C4 1.527(4) .
C3 H3A 0.9900 .
C3 H3B 0.9900 .
C4 N2 1.486(3) .
C4 H4A 0.9900 .
C4 H4B 0.9900 .
C5 N2 1.491(4) .
C5 H5A 0.9800 .
C5 H5B 0.9800 .
C5 H5C 0.9800 .
C6 N2 1.489(3) .
C6 H6A 0.9800 .
C6 H6B 0.9800 .
C6 H6C 0.9800 .
C7 O5 1.238(3) .
C7 O4 1.275(3) .
C7 C8 1.545(3) .
C8 O6 1.272(3) .
C8 N3 1.297(3) .
C9 N3 1.457(3) .
C9 C10 1.523(3) .
C9 H9A 0.9900 .
C9 H9B 0.9900 .
C10 N4 1.501(3) .
C10 H10A 0.9900 .
C10 H10B 0.9900 .
C11 N4 1.483(3) .
C11 H11A 0.9800 .
C11 H11B 0.9800 .
C11 H11C 0.9800 .
C12 N4 1.487(3) .
C12 H12A 0.9800 .
C12 H12B 0.9800 .
C12 H12C 0.9800 .
C13 O8 1.237(3) .
C13 O7 1.268(3) .
C13 C14 1.542(3) .
C14 N5 1.281(3) .
C14 O9 1.282(3) .
C15 N5 1.453(3) .
C15 C16A 1.546(6) .
C15 C16B 1.599(7) .
C15 H15A 0.9900 .
C15 H15B 0.9900 .
C16A N6 1.543(7) .
C16A H16A 0.9900 .
C16A H16B 0.9900 .
C17A N6 1.360(8) .
C17A H17A 0.9800 .
C17A H17B 0.9800 .
C17A H17C 0.9800 .
C18A N6 1.487(8) .
C18A H18A 0.9800 .
C18A H18B 0.9800 .
C18A H18C 0.9800 .
C16B N6 1.527(6) .
C16B H16C 0.9900 .
C16B H16D 0.9900 .
C17B N6 1.554(8) .
C17B H17D 0.9800 .
C17B H17E 0.9800 .
C17B H17F 0.9800 .
C18B N6 1.413(8) .
C18B H18D 0.9800 .
C18B H18E 0.9800 .
C18B H18F 0.9800 .
Cu1 N1 1.909(2) .
Cu1 O3 1.9408(18) 2_554
Cu1 O1 2.0018(18) .
Cu1 N2 2.056(2) .
Cu1 O2 2.2650(19) 2_554
Cu2 N3 1.922(2) .
Cu2 O6 1.9741(18) 3_565
Cu2 O4 2.0119(18) .
Cu2 N4 2.058(2) .
Cu2 O5 2.2842(18) 3_565
Cu3 N5 1.910(2) .
Cu3 O9 1.9568(19) 2_654
Cu3 O7 2.0067(19) .
Cu3 N6 2.043(3) .
Cu3 O8 2.2749(19) 2_654
O2 Cu1 2.2650(19) 3
O3 Cu1 1.9408(18) 3
O5 Cu2 2.2842(18) 2_664
O6 Cu2 1.9741(18) 2_664
O8 Cu3 2.2749(19) 3_665
O9 Cu3 1.9568(19) 3_665
O10 H1W 0.75(5) .
O10 H2W 0.84(7) .
